data_1575510
loop_
_publ_author_name
'Palui, Prasenjit'
'Bollenbeck, Matthias'
'Meleschko, Daniel'
'Brehm, Philipp'
'Gomila, Rosa M.'
'Schnakenburg, Gregor'
'Frontera, Antonio'
'Bismuto, Alessandro'

_publ_section_title
;
 Azadistibiridines and stabilised-iminobismuthane: reactivity of small
 inorganic rings in heavy main group chemistry.
;
_journal_issue 36
_journal_name_full 'Chemical science'
_journal_page_first 16894
_journal_page_last 16903
_journal_paper_doi 10.1039/d5sc03416g
_journal_volume 16
_journal_year 2025
_chemical_formula_moiety 'C51 H107 N Sb2 Si9'
_chemical_formula_sum 'C51 H107 N Sb2 Si9'
_chemical_formula_weight 1230.68
_chemical_name_systematic PP-TR75
_space_group_crystal_system monoclinic
_space_group_IT_number 14
_space_group_name_Hall '-P 2ybc'
_space_group_name_H-M_alt 'P 1 21/c 1'
_atom_sites_solution_hydrogens geom
_atom_sites_solution_primary dual
_audit_creation_date 2023-10-31
_audit_creation_method
;
Olex2 1.5
(compiled 2023.08.24 svn.re1ec1418 for OlexSys, GUI svn.r6817)
;
_audit_update_record
;
2025-04-01 deposited with the CCDC.	2025-08-05 downloaded from the CCDC.
;
_cell_angle_alpha 90
_cell_angle_beta 116.486(2)
_cell_angle_gamma 90
_cell_formula_units_Z 4
_cell_length_a 24.8225(13)
_cell_length_b 13.0211(6)
_cell_length_c 24.1973(12)
_cell_measurement_reflns_used 9590
_cell_measurement_temperature 100.00
_cell_measurement_theta_max 30.140
_cell_measurement_theta_min 2.223
_cell_volume 7000.1(6)
_computing_cell_refinement 'SAINT V8.40B (?, 2016)'
_computing_data_reduction 'SAINT V8.40B (?, 2016)'
_computing_molecular_graphics 'Olex2 1.5 (Dolomanov et al., 2009)'
_computing_publication_material 'Olex2 1.5 (Dolomanov et al., 2009)'
_computing_structure_refinement 'XL  (Sheldrick, 2008)'
_computing_structure_solution 'SHELXT 2018/2 (Sheldrick, 2018)'
_diffrn_ambient_temperature 100.00
_diffrn_detector 'Bruker Photon100 detector'
_diffrn_detector_area_resol_mean 7.9
_diffrn_detector_type 'CMOS area detector'
_diffrn_measured_fraction_theta_full 0.999
_diffrn_measured_fraction_theta_max 0.999
_diffrn_measurement_device 'three-circle diffractometer'
_diffrn_measurement_device_type 'Bruker D8 Venture'
_diffrn_measurement_method '\w and \f scans'
_diffrn_radiation_monochromator 'mirror optics'
_diffrn_radiation_probe x-ray
_diffrn_radiation_type MoK\a
_diffrn_radiation_wavelength 0.71073
_diffrn_reflns_av_R_equivalents 0.0500
_diffrn_reflns_av_unetI/netI 0.0306
_diffrn_reflns_Laue_measured_fraction_full 0.999
_diffrn_reflns_Laue_measured_fraction_max 0.999
_diffrn_reflns_limit_h_max 34
_diffrn_reflns_limit_h_min -34
_diffrn_reflns_limit_k_max 17
_diffrn_reflns_limit_k_min -17
_diffrn_reflns_limit_l_max 33
_diffrn_reflns_limit_l_min -33
_diffrn_reflns_number 120851
_diffrn_reflns_point_group_measured_fraction_full 0.999
_diffrn_reflns_point_group_measured_fraction_max 0.999
_diffrn_reflns_theta_full 25.242
_diffrn_reflns_theta_max 29.250
_diffrn_reflns_theta_min 1.813
_diffrn_source 'microfocus sealed X-ray tube'
_diffrn_source_current 1.0
_diffrn_source_power 0.05
_diffrn_source_type 'Incoatec I\ms'
_diffrn_source_voltage 50.0
_exptl_absorpt_coefficient_mu 0.954
_exptl_absorpt_correction_T_max 0.7461
_exptl_absorpt_correction_T_min 0.6628
_exptl_absorpt_correction_type multi-scan
_exptl_absorpt_process_details
;
SADABS-2016/2 (Bruker,2016/2) was used for absorption correction.
wR2(int) was 0.0788 before and 0.0582 after correction.
The Ratio of minimum to maximum transmission is 0.8884.
The \l/2 correction factor is Not present.
;
_exptl_crystal_colour 'clear yellow'
_exptl_crystal_colour_lustre clear
_exptl_crystal_colour_primary yellow
_exptl_crystal_density_diffrn 1.168
_exptl_crystal_description prismatic
_exptl_crystal_F_000 2592
_exptl_crystal_size_max 0.192
_exptl_crystal_size_mid 0.153
_exptl_crystal_size_min 0.082
_refine_diff_density_max 1.344
_refine_diff_density_min -0.709
_refine_diff_density_rms 0.087
_refine_ls_extinction_method none
_refine_ls_goodness_of_fit_ref 1.044
_refine_ls_hydrogen_treatment constr
_refine_ls_matrix_type full
_refine_ls_number_parameters 671
_refine_ls_number_reflns 19047
_refine_ls_number_restraints 592
_refine_ls_restrained_S_all 1.086
_refine_ls_R_factor_all 0.0425
_refine_ls_R_factor_gt 0.0338
_refine_ls_shift/su_max 0.002
_refine_ls_shift/su_mean 0.000
_refine_ls_structure_factor_coef Fsqd
_refine_ls_weighting_details 'w=1/[\s^2^(Fo^2^)+(0.0436P)^2^+6.2762P] where P=(Fo^2^+2Fc^2^)/3'
_refine_ls_weighting_scheme calc
_refine_ls_wR_factor_gt 0.0857
_refine_ls_wR_factor_ref 0.0922
_reflns_Friedel_coverage 0.000
_reflns_number_gt 16181
_reflns_number_total 19047
_reflns_threshold_expression 'I > 2\s(I)'
_cod_data_source_file d5sc03416g3.cif
_cod_data_source_block 2b
_cod_depositor_comments 'Adding full bibliography for 1575509--1575515.cif.'
_cod_database_code 1575510
_shelx_shelxl_version_number 2019/1
_shelx_space_group_comment
;
The symmetry employed for this shelxl refinement is uniquely defined
by the following loop, which should always be used as a source of
symmetry information in preference to the above space-group names.
They are only intended as comments.
;
_shelx_estimated_absorpt_t_max 0.926
_shelx_estimated_absorpt_t_min 0.838
_olex2_refinement_description
;
1. Fixed Uiso
 At 1.2 times of:
  All C(H) groups
 At 1.5 times of:
  All C(H,H,H) groups
2. Restrained distances
 C41-C42 \\sim C41-C42A
 with sigma of 0.02
 C41-C43 \\sim C41-C43A
 with sigma of 0.02
 C41-C44 \\sim C41-C44A
 with sigma of 0.02
 Sb1-Sb1A \\sim Sb2-Sb2A
 with sigma of 0.001
 Sb1-Sb1B \\sim Sb2-Sb2B
 with sigma of 0.001
 Sb2B-Sb1B \\sim Sb2-Sb1 \\sim Sb2A-Sb1A
 with sigma of 0.01
3. Uiso/Uaniso restraints and constraints
Sb2B \\sim Sb2 \\sim Sb2A \\sim Sb1A \\sim Sb1 \\sim Sb1B: within 2A with sigma
of 0.001 and sigma for terminal atoms of 0.002 within 2A
4. Rigid body (RIGU) restrains
 All non-hydrogen atoms
 with sigma for 1-2 distances of 0.001 and sigma for 1-3 distances of 0.001
5. Others
 1*[Sof(Sb1)+Sof(Sb2)]+1*[Sof(Sb1A)+Sof(Sb2A)]+1*[Sof(Sb1B)+Sof(Sb2B)]=1 with
 esd of 0.0001
 Sof(C43A)=Sof(H43D)=Sof(H43E)=Sof(H43F)=Sof(C44A)=Sof(H44D)=Sof(H44E)=
 Sof(H44F)=Sof(C42A)=Sof(H42D)=Sof(H42E)=Sof(H42F)=1-FVAR(1)
 Sof(C42)=Sof(H42A)=Sof(H42B)=Sof(H42C)=Sof(C43)=Sof(H43A)=Sof(H43B)=Sof(H43C)=
 Sof(C44)=Sof(H44A)=Sof(H44B)=Sof(H44C)=FVAR(1)
 Sof(Sb1)=Sof(Sb2)=FVAR(2)
 Sof(Sb1A)=Sof(Sb2A)=FVAR(3)
 Sof(Sb1B)=Sof(Sb2B)=FVAR(4)
6.a Ternary CH refined with riding coordinates:
 C10(H10), C21(H21), C34(H34), C45(H45)
6.b Aromatic/amide H refined with riding coordinates:
 C6(H6), C8(H8), C30(H30), C32(H32)
6.c Idealised Me refined as rotating group:
 C1(H1A,H1B,H1C), C2(H2A,H2B,H2C), C3(H3A,H3B,H3C), C11(H11A,H11B,H11C),
 C12(H12A,H12B,H12C), C13(H13A,H13B,H13C), C14(H14A,H14B,H14C), C15(H15A,H15B,
 H15C), C16(H16A,H16B,H16C), C18(H18A,H18B,H18C), C19(H19A,H19B,H19C), C20(H20A,
 H20B,H20C), C22(H22A,H22B,H22C), C23(H23A,H23B,H23C), C24(H24A,H24B,H24C),
 C25(H25A,H25B,H25C), C26(H26A,H26B,H26C), C27(H27A,H27B,H27C), C35(H35A,H35B,
 H35C), C36(H36A,H36B,H36C), C37(H37A,H37B,H37C), C38(H38A,H38B,H38C), C39(H39A,
 H39B,H39C), C40(H40A,H40B,H40C), C42(H42A,H42B,H42C), C43(H43A,H43B,H43C),
 C44(H44A,H44B,H44C), C46(H46A,H46B,H46C), C47(H47A,H47B,H47C), C48(H48A,H48B,
 H48C), C49(H49A,H49B,H49C), C50(H50A,H50B,H50C), C51(H51A,H51B,H51C),
 C43A(H43D,H43E,H43F), C44A(H44D,H44E,H44F), C42A(H42D,H42E,H42F)
;
_olex2_submission_special_instructions 'No special instructions were received'

loop_
_space_group_symop_operation_xyz
'x, y, z'
'-x, y+1/2, -z+1/2'
'-x, -y, -z'
'x, -y-1/2, z-1/2'

loop_
_atom_site_label
_atom_site_type_symbol
_atom_site_fract_x
_atom_site_fract_y
_atom_site_fract_z
_atom_site_U_iso_or_equiv
_atom_site_adp_type
_atom_site_occupancy
_atom_site_site_symmetry_order
_atom_site_calc_flag
_atom_site_refinement_flags_posn
_atom_site_refinement_flags_adp
_atom_site_refinement_flags_occupancy
_atom_site_disorder_assembly
_atom_site_disorder_group
Sb1 Sb 0.21426(2) 0.59583(2) 0.46745(2) 0.02139(6) Uani 0.9498(8) 1 d D U P A 1
Sb2 Sb 0.29388(2) 0.44206(2) 0.54023(2) 0.01911(6) Uani 0.9498(8) 1 d D U P A 1
Si1 Si 0.35768(3) 0.68658(6) 0.53502(4) 0.03754(17) Uani 1 1 d . . . B 1
Si2 Si 0.28485(3) 0.63798(5) 0.69320(3) 0.02450(12) Uani 1 1 d . . . . .
Si3 Si 0.17751(3) 0.47212(5) 0.62761(3) 0.02679(13) Uani 1 1 d . . . . .
Si4 Si 0.12413(3) 0.90178(5) 0.39023(3) 0.02663(13) Uani 1 1 d . . . . .
Si5 Si 0.03478(3) 0.70362(5) 0.35718(3) 0.02478(12) Uani 1 1 d . . . . .
Si6 Si 0.26853(3) 0.46657(5) 0.31834(3) 0.02781(13) Uani 1 1 d . . . . .
Si7 Si 0.17989(3) 0.32279(5) 0.34920(3) 0.02527(12) Uani 1 1 d . . . . .
Si8 Si 0.48676(3) 0.33487(6) 0.62802(3) 0.03640(17) Uani 1 1 d . . . . .
Si9 Si 0.39002(4) 0.16624(6) 0.63434(3) 0.03825(17) Uani 1 1 d . . . . .
N N 0.30496(9) 0.59497(16) 0.52790(12) 0.0365(5) Uani 1 1 d . . . . .
C1 C 0.31962(18) 0.8146(2) 0.52000(18) 0.0605(8) Uani 1 1 d . . . B 1
H1A H 0.292257 0.821130 0.475908 0.091 Uiso 1 1 calc R U . B 1
H1B H 0.349981 0.869149 0.532273 0.091 Uiso 1 1 calc R U . B 1
H1C H 0.296685 0.820707 0.543945 0.091 Uiso 1 1 calc R U . B 1
C2 C 0.38874(15) 0.6715(3) 0.47828(16) 0.0620(9) Uani 1 1 d . . . B 1
H2A H 0.404288 0.601601 0.480804 0.093 Uiso 1 1 calc R U . B 1
H2B H 0.421429 0.720959 0.487629 0.093 Uiso 1 1 calc R U . B 1
H2C H 0.356860 0.684042 0.436531 0.093 Uiso 1 1 calc R U . B 1
C3 C 0.42100(14) 0.6864(3) 0.61469(14) 0.0507(7) Uani 1 1 d . . . B 1
H3A H 0.406052 0.707899 0.644157 0.076 Uiso 1 1 calc R U . B 1
H3B H 0.452326 0.734107 0.616644 0.076 Uiso 1 1 calc R U . B 1
H3C H 0.437866 0.617014 0.625112 0.076 Uiso 1 1 calc R U . B 1
C4 C 0.16987(8) 0.67684(15) 0.51481(8) 0.0164(3) Uani 1 1 d . . . . .
C5 C 0.17988(9) 0.66397(15) 0.57666(9) 0.0184(3) Uani 1 1 d . . . . .
C6 C 0.14667(10) 0.72253(17) 0.59942(9) 0.0231(4) Uani 1 1 d . . . . .
H6 H 0.154543 0.714314 0.641354 0.028 Uiso 1 1 calc R U . . .
C7 C 0.10274(10) 0.79199(17) 0.56298(9) 0.0238(4) Uani 1 1 d . . . . .
C8 C 0.09288(9) 0.80310(16) 0.50166(9) 0.0215(4) Uani 1 1 d . . . . .
H8 H 0.062991 0.850111 0.475811 0.026 Uiso 1 1 calc R U . . .
C9 C 0.12525(9) 0.74779(15) 0.47700(9) 0.0178(3) Uani 1 1 d . . . . .
C10 C 0.22250(10) 0.58480(16) 0.61969(9) 0.0218(4) Uani 1 1 d . . . . .
H10 H 0.243767 0.556143 0.596426 0.026 Uiso 1 1 calc R U . . .
C11 C 0.35334(11) 0.5577(2) 0.71101(11) 0.0337(5) Uani 1 1 d . . . . .
H11A H 0.345414 0.486597 0.718422 0.051 Uiso 1 1 calc R U . . .
H11B H 0.387315 0.584704 0.747929 0.051 Uiso 1 1 calc R U . . .
H11C H 0.363109 0.559960 0.676003 0.051 Uiso 1 1 calc R U . . .
C12 C 0.30080(12) 0.7746(2) 0.68112(12) 0.0366(5) Uani 1 1 d . . . . .
H12A H 0.310022 0.778508 0.645784 0.055 Uiso 1 1 calc R U . . .
H12B H 0.335289 0.799738 0.718215 0.055 Uiso 1 1 calc R U . . .
H12C H 0.265443 0.817004 0.673029 0.055 Uiso 1 1 calc R U . . .
C13 C 0.26865(11) 0.6342(2) 0.76192(10) 0.0318(5) Uani 1 1 d . . . . .
H13A H 0.232156 0.673876 0.753015 0.048 Uiso 1 1 calc R U . . .
H13B H 0.302643 0.663809 0.797758 0.048 Uiso 1 1 calc R U . . .
H13C H 0.262699 0.562801 0.770851 0.048 Uiso 1 1 calc R U . . .
C14 C 0.12478(14) 0.4234(2) 0.54913(12) 0.0428(6) Uani 1 1 d . . . . .
H14A H 0.098280 0.479263 0.524969 0.064 Uiso 1 1 calc R U . . .
H14B H 0.100468 0.367342 0.553224 0.064 Uiso 1 1 calc R U . . .
H14C H 0.147996 0.398128 0.528114 0.064 Uiso 1 1 calc R U . . .
C15 C 0.23004(13) 0.3657(2) 0.67063(13) 0.0389(6) Uani 1 1 d . . . . .
H15A H 0.257245 0.351896 0.652076 0.058 Uiso 1 1 calc R U . . .
H15B H 0.206815 0.303722 0.668476 0.058 Uiso 1 1 calc R U . . .
H15C H 0.253619 0.385801 0.713900 0.058 Uiso 1 1 calc R U . . .
C16 C 0.13091(13) 0.5053(2) 0.66799(13) 0.0387(6) Uani 1 1 d . . . . .
H16A H 0.156677 0.535388 0.708391 0.058 Uiso 1 1 calc R U . . .
H16B H 0.111758 0.443011 0.673627 0.058 Uiso 1 1 calc R U . . .
H16C H 0.099836 0.554943 0.643149 0.058 Uiso 1 1 calc R U . . .
C17 C 0.06503(11) 0.8535(2) 0.58712(11) 0.0315(5) Uani 1 1 d . . . . .
C18 C 0.08261(16) 0.8321(3) 0.65485(13) 0.0536(8) Uani 1 1 d . . . . .
H18A H 0.076642 0.759037 0.660245 0.080 Uiso 1 1 calc R U . . .
H18B H 0.057492 0.873411 0.668123 0.080 Uiso 1 1 calc R U . . .
H18C H 0.125031 0.849952 0.679807 0.080 Uiso 1 1 calc R U . . .
C19 C 0.07346(15) 0.9682(2) 0.57952(15) 0.0478(7) Uani 1 1 d . . . . .
H19A H 0.115812 0.986673 0.604275 0.072 Uiso 1 1 calc R U . . .
H19B H 0.048332 1.008042 0.593479 0.072 Uiso 1 1 calc R U . . .
H19C H 0.061629 0.983248 0.535946 0.072 Uiso 1 1 calc R U . . .
C20 C -0.00135(13) 0.8246(3) 0.54921(14) 0.0452(6) Uani 1 1 d . . . . .
H20A H -0.014211 0.842252 0.505774 0.068 Uiso 1 1 calc R U . . .
H20B H -0.025898 0.862386 0.564782 0.068 Uiso 1 1 calc R U . . .
H20C H -0.006371 0.750622 0.552847 0.068 Uiso 1 1 calc R U . . .
C21 C 0.10894(9) 0.76613(16) 0.40923(9) 0.0210(4) Uani 1 1 d . . . . .
H21 H 0.139056 0.723684 0.402474 0.025 Uiso 1 1 calc R U . . .
C22 C 0.17327(14) 0.9742(2) 0.46217(14) 0.0453(6) Uani 1 1 d . . . . .
H22A H 0.150269 0.990695 0.485044 0.068 Uiso 1 1 calc R U . . .
H22B H 0.187133 1.037827 0.451065 0.068 Uiso 1 1 calc R U . . .
H22C H 0.208094 0.931811 0.488023 0.068 Uiso 1 1 calc R U . . .
C23 C 0.05477(13) 0.9807(2) 0.34805(13) 0.0389(6) Uani 1 1 d . . . . .
H23A H 0.028904 0.947621 0.308672 0.058 Uiso 1 1 calc R U . . .
H23B H 0.066078 1.049356 0.340238 0.058 Uiso 1 1 calc R U . . .
H23C H 0.032962 0.986600 0.373140 0.058 Uiso 1 1 calc R U . . .
C24 C 0.16286(15) 0.8894(2) 0.33964(15) 0.0465(7) Uani 1 1 d . . . . .
H24A H 0.200597 0.851451 0.361659 0.070 Uiso 1 1 calc R U . . .
H24B H 0.171550 0.957939 0.328900 0.070 Uiso 1 1 calc R U . . .
H24C H 0.136728 0.852350 0.301863 0.070 Uiso 1 1 calc R U . . .
C25 C 0.03719(12) 0.5672(2) 0.38219(13) 0.0369(5) Uani 1 1 d . . . . .
H25A H 0.074303 0.534736 0.385987 0.055 Uiso 1 1 calc R U . . .
H25B H 0.002344 0.530080 0.351500 0.055 Uiso 1 1 calc R U . . .
H25C H 0.036189 0.565256 0.422212 0.055 Uiso 1 1 calc R U . . .
C26 C -0.03252(10) 0.76537(19) 0.35924(11) 0.0306(5) Uani 1 1 d . . . . .
H26A H -0.030348 0.756902 0.400423 0.046 Uiso 1 1 calc R U . . .
H26B H -0.069279 0.732792 0.328500 0.046 Uiso 1 1 calc R U . . .
H26C H -0.033110 0.838700 0.349863 0.046 Uiso 1 1 calc R U . . .
C27 C 0.02670(13) 0.7056(2) 0.27638(11) 0.0385(6) Uani 1 1 d . . . . .
H27A H 0.025071 0.776879 0.262742 0.058 Uiso 1 1 calc R U . . .
H27B H -0.010452 0.670050 0.248841 0.058 Uiso 1 1 calc R U . . .
H27C H 0.061248 0.670858 0.275316 0.058 Uiso 1 1 calc R U . . .
C28 C 0.32916(9) 0.34549(16) 0.48976(9) 0.0198(4) Uani 1 1 d . . . . .
C29 C 0.30490(9) 0.33448(16) 0.42489(9) 0.0192(4) Uani 1 1 d . . . . .
C30 C 0.32888(9) 0.26018(17) 0.40043(9) 0.0235(4) Uani 1 1 d . . . . .
H30 H 0.312472 0.253647 0.356841 0.028 Uiso 1 1 calc R U . . .
C31 C 0.37591(10) 0.19525(18) 0.43739(10) 0.0263(4) Uani 1 1 d . . . . .
C32 C 0.39836(10) 0.20590(18) 0.50095(10) 0.0272(4) Uani 1 1 d . . . . .
H32 H 0.429918 0.161675 0.527030 0.033 Uiso 1 1 calc R U . . .
C33 C 0.37645(9) 0.27892(17) 0.52806(9) 0.0227(4) Uani 1 1 d . . . . .
C34 C 0.25319(9) 0.39781(16) 0.37927(9) 0.0201(4) Uani 1 1 d . . . . .
H34 H 0.248126 0.454266 0.404575 0.024 Uiso 1 1 calc R U . . .
C35 C 0.35117(13) 0.4832(2) 0.34503(15) 0.0445(6) Uani 1 1 d . . . . .
H35A H 0.370011 0.506519 0.388060 0.067 Uiso 1 1 calc R U . . .
H35B H 0.357952 0.534411 0.319091 0.067 Uiso 1 1 calc R U . . .
H35C H 0.368896 0.417545 0.341936 0.067 Uiso 1 1 calc R U . . .
C36 C 0.23307(15) 0.5967(2) 0.30679(13) 0.0419(6) Uani 1 1 d . . . . .
H36A H 0.189688 0.589274 0.293065 0.063 Uiso 1 1 calc R U . . .
H36B H 0.240030 0.634240 0.275453 0.063 Uiso 1 1 calc R U . . .
H36C H 0.250940 0.634782 0.345817 0.063 Uiso 1 1 calc R U . . .
C37 C 0.23883(14) 0.3998(2) 0.24160(12) 0.0410(6) Uani 1 1 d . . . . .
H37A H 0.260438 0.334948 0.246190 0.062 Uiso 1 1 calc R U . . .
H37B H 0.244767 0.443815 0.211910 0.062 Uiso 1 1 calc R U . . .
H37C H 0.195797 0.385865 0.226654 0.062 Uiso 1 1 calc R U . . .
C38 C 0.16414(12) 0.2826(2) 0.41490(12) 0.0368(5) Uani 1 1 d . . . . .
H38A H 0.198866 0.245029 0.445445 0.055 Uiso 1 1 calc R U . . .
H38B H 0.128561 0.238130 0.399376 0.055 Uiso 1 1 calc R U . . .
H38C H 0.156751 0.343604 0.434244 0.055 Uiso 1 1 calc R U . . .
C39 C 0.11670(11) 0.4072(2) 0.29666(12) 0.0362(5) Uani 1 1 d . . . . .
H39A H 0.118373 0.472742 0.317250 0.054 Uiso 1 1 calc R U . . .
H39B H 0.078187 0.373312 0.286625 0.054 Uiso 1 1 calc R U . . .
H39C H 0.120473 0.419658 0.258592 0.054 Uiso 1 1 calc R U . . .
C40 C 0.18180(12) 0.20259(19) 0.30765(12) 0.0329(5) Uani 1 1 d . . . . .
H40A H 0.189486 0.220157 0.272427 0.049 Uiso 1 1 calc R U . . .
H40B H 0.143019 0.167159 0.292887 0.049 Uiso 1 1 calc R U . . .
H40C H 0.213897 0.157538 0.335904 0.049 Uiso 1 1 calc R U . . .
C41 C 0.40169(12) 0.1141(2) 0.41024(11) 0.0371(5) Uani 1 1 d D . . . .
C42 C 0.46930(18) 0.1240(4) 0.4390(2) 0.0460(10) Uani 0.784(5) 1 d D . P C 1
H42A H 0.480093 0.192669 0.430643 0.069 Uiso 0.784(5) 1 calc R U P C 1
H42B H 0.485726 0.072143 0.421352 0.069 Uiso 0.784(5) 1 calc R U P C 1
H42C H 0.485990 0.113677 0.483718 0.069 Uiso 0.784(5) 1 calc R U P C 1
C43 C 0.3750(2) 0.1188(4) 0.34042(16) 0.0534(11) Uani 0.784(5) 1 d D . P C 1
H43A H 0.331367 0.108207 0.322580 0.080 Uiso 0.784(5) 1 calc R U P C 1
H43B H 0.393020 0.065117 0.325649 0.080 Uiso 0.784(5) 1 calc R U P C 1
H43C H 0.383267 0.186248 0.327896 0.080 Uiso 0.784(5) 1 calc R U P C 1
C44 C 0.38519(18) 0.0055(3) 0.42698(18) 0.0469(9) Uani 0.784(5) 1 d D . P C 1
H44A H 0.403942 -0.002645 0.471961 0.070 Uiso 0.784(5) 1 calc R U P C 1
H44B H 0.399973 -0.048247 0.408837 0.070 Uiso 0.784(5) 1 calc R U P C 1
H44C H 0.341387 -0.000288 0.410575 0.070 Uiso 0.784(5) 1 calc R U P C 1
C45 C 0.40697(10) 0.28339(19) 0.59838(9) 0.0284(4) Uani 1 1 d . . . . .
H45 H 0.385131 0.339960 0.607853 0.034 Uiso 1 1 calc R U . . .
C46 C 0.48511(14) 0.4364(3) 0.57255(15) 0.0501(7) Uani 1 1 d . . . . .
H46A H 0.480969 0.404069 0.534288 0.075 Uiso 1 1 calc R U . . .
H46B H 0.522607 0.476003 0.590942 0.075 Uiso 1 1 calc R U . . .
H46C H 0.450900 0.482381 0.563379 0.075 Uiso 1 1 calc R U . . .
C47 C 0.54391(13) 0.2376(3) 0.63345(14) 0.0502(7) Uani 1 1 d . . . . .
H47A H 0.545901 0.183488 0.662429 0.075 Uiso 1 1 calc R U . . .
H47B H 0.583362 0.270720 0.648142 0.075 Uiso 1 1 calc R U . . .
H47C H 0.532552 0.207520 0.592630 0.075 Uiso 1 1 calc R U . . .
C48 C 0.51032(15) 0.3929(3) 0.70614(15) 0.0602(9) Uani 1 1 d . . . . .
H48A H 0.479997 0.442753 0.704274 0.090 Uiso 1 1 calc R U . . .
H48B H 0.549148 0.427537 0.719303 0.090 Uiso 1 1 calc R U . . .
H48C H 0.514168 0.338658 0.735781 0.090 Uiso 1 1 calc R U . . .
C49 C 0.4069(2) 0.1958(3) 0.71600(15) 0.0692(10) Uani 1 1 d . . . . .
H49A H 0.450578 0.200242 0.741151 0.104 Uiso 1 1 calc R U . . .
H49B H 0.390640 0.141255 0.732111 0.104 Uiso 1 1 calc R U . . .
H49C H 0.388361 0.261508 0.717569 0.104 Uiso 1 1 calc R U . . .
C50 C 0.30816(16) 0.1394(3) 0.59064(17) 0.0579(8) Uani 1 1 d . . . . .
H50A H 0.285302 0.201309 0.589611 0.087 Uiso 1 1 calc R U . . .
H50B H 0.297119 0.083713 0.610888 0.087 Uiso 1 1 calc R U . . .
H50C H 0.298895 0.118935 0.548359 0.087 Uiso 1 1 calc R U . . .
C51 C 0.43275(18) 0.0482(3) 0.63392(18) 0.0613(9) Uani 1 1 d . . . . .
H51A H 0.423427 0.030257 0.591263 0.092 Uiso 1 1 calc R U . . .
H51B H 0.421189 -0.008724 0.652927 0.092 Uiso 1 1 calc R U . . .
H51C H 0.476020 0.061122 0.657352 0.092 Uiso 1 1 calc R U . . .
C43A C 0.4079(6) 0.1702(11) 0.3513(5) 0.0393(18) Uani 0.216(5) 1 d D . P C 2
H43D H 0.368823 0.198912 0.322622 0.059 Uiso 0.216(5) 1 calc R U P C 2
H43E H 0.420640 0.119303 0.329735 0.059 Uiso 0.216(5) 1 calc R U P C 2
H43F H 0.437759 0.225456 0.366960 0.059 Uiso 0.216(5) 1 calc R U P C 2
C44A C 0.3580(6) 0.0319(10) 0.3813(7) 0.0467(19) Uani 0.216(5) 1 d D . P C 2
H44D H 0.375617 -0.020574 0.365249 0.070 Uiso 0.216(5) 1 calc R U P C 2
H44E H 0.321820 0.060220 0.347266 0.070 Uiso 0.216(5) 1 calc R U P C 2
H44F H 0.347213 0.000936 0.411919 0.070 Uiso 0.216(5) 1 calc R U P C 2
C42A C 0.4677(6) 0.0883(14) 0.4508(8) 0.041(2) Uani 0.216(5) 1 d D . P C 2
H42D H 0.491699 0.151415 0.460470 0.062 Uiso 0.216(5) 1 calc R U P C 2
H42E H 0.481905 0.040687 0.428734 0.062 Uiso 0.216(5) 1 calc R U P C 2
H42F H 0.471939 0.056242 0.489139 0.062 Uiso 0.216(5) 1 calc R U P C 2
Sb1A Sb 0.1941(2) 0.5506(5) 0.46674(19) 0.0219(5) Uani 0.0334(6) 1 d D U P A 2
Sb1B Sb 0.2371(4) 0.6317(7) 0.4930(5) 0.0222(5) Uani 0.0169(5) 1 d D U P A 3
Sb2B Sb 0.3143(5) 0.4678(7) 0.5398(4) 0.0194(6) Uani 0.0169(5) 1 d D U P A 3
Sb2A Sb 0.2860(4) 0.4211(6) 0.5403(5) 0.0197(6) Uani 0.0334(6) 1 d D U P A 2

loop_
_atom_site_aniso_label
_atom_site_aniso_U_11
_atom_site_aniso_U_22
_atom_site_aniso_U_33
_atom_site_aniso_U_23
_atom_site_aniso_U_13
_atom_site_aniso_U_12
Sb1 0.02459(9) 0.02573(11) 0.01523(8) 0.00375(6) 0.01012(7) 0.01054(8)
Sb2 0.02286(11) 0.01911(12) 0.01479(7) 0.00015(9) 0.00789(8) 0.00544(9)
Si1 0.0367(4) 0.0411(4) 0.0434(4) -0.0149(3) 0.0255(3) -0.0152(3)
Si2 0.0252(3) 0.0290(3) 0.0170(3) 0.0013(2) 0.0073(2) 0.0036(2)
Si3 0.0341(3) 0.0241(3) 0.0226(3) 0.0041(2) 0.0130(3) 0.0010(2)
Si4 0.0323(3) 0.0257(3) 0.0238(3) 0.0067(2) 0.0143(3) 0.0046(2)
Si5 0.0266(3) 0.0262(3) 0.0173(3) -0.0023(2) 0.0060(2) 0.0057(2)
Si6 0.0386(3) 0.0241(3) 0.0208(3) -0.0020(2) 0.0134(3) -0.0019(3)
Si7 0.0231(3) 0.0264(3) 0.0213(3) -0.0043(2) 0.0054(2) 0.0001(2)
Si8 0.0248(3) 0.0506(4) 0.0231(3) -0.0086(3) 0.0011(2) 0.0102(3)
Si9 0.0459(4) 0.0453(4) 0.0230(3) 0.0049(3) 0.0149(3) 0.0127(3)
N 0.0245(9) 0.0265(9) 0.0555(12) -0.0002(7) 0.0152(8) 0.0027(6)
C1 0.082(2) 0.0395(14) 0.071(2) -0.0056(13) 0.0444(18) -0.0118(14)
C2 0.0443(16) 0.100(3) 0.0465(15) -0.0181(16) 0.0250(14) -0.0169(17)
C3 0.0462(14) 0.0659(19) 0.0448(14) -0.0173(12) 0.0248(12) -0.0236(13)
C4 0.0186(7) 0.0167(7) 0.0137(7) 0.0003(6) 0.0070(6) 0.0025(6)
C5 0.0218(8) 0.0184(8) 0.0143(7) 0.0011(6) 0.0074(6) 0.0039(6)
C6 0.0293(9) 0.0255(9) 0.0144(8) 0.0024(7) 0.0098(7) 0.0083(7)
C7 0.0299(9) 0.0252(9) 0.0161(8) 0.0008(6) 0.0102(7) 0.0092(7)
C8 0.0256(9) 0.0226(9) 0.0153(7) 0.0023(6) 0.0082(7) 0.0087(7)
C9 0.0204(8) 0.0184(8) 0.0135(7) 0.0012(6) 0.0067(6) 0.0029(6)
C10 0.0254(8) 0.0239(8) 0.0151(8) 0.0032(6) 0.0082(7) 0.0067(7)
C11 0.0269(10) 0.0431(13) 0.0266(11) 0.0033(9) 0.0079(9) 0.0082(9)
C12 0.0367(12) 0.0372(12) 0.0325(12) 0.0007(9) 0.0123(10) -0.0026(9)
C13 0.0364(12) 0.0387(13) 0.0194(9) -0.0014(8) 0.0116(9) 0.0031(10)
C14 0.0522(15) 0.0419(14) 0.0310(12) -0.0006(10) 0.0158(11) -0.0156(12)
C15 0.0520(14) 0.0296(11) 0.0365(13) 0.0112(10) 0.0211(11) 0.0078(11)
C16 0.0419(13) 0.0401(14) 0.0396(13) 0.0013(11) 0.0231(11) -0.0022(11)
C17 0.0394(10) 0.0367(11) 0.0218(9) 0.0017(7) 0.0168(8) 0.0172(8)
C18 0.0685(18) 0.0708(19) 0.0295(10) 0.0091(11) 0.0292(11) 0.0392(15)
C19 0.0627(17) 0.0395(11) 0.0486(16) -0.0045(10) 0.0313(14) 0.0145(10)
C20 0.0427(11) 0.0588(16) 0.0401(13) -0.0024(11) 0.0238(10) 0.0136(10)
C21 0.0247(9) 0.0245(9) 0.0139(7) 0.0024(6) 0.0087(6) 0.0084(7)
C22 0.0519(15) 0.0376(13) 0.0408(13) -0.0001(11) 0.0157(11) -0.0068(12)
C23 0.0461(13) 0.0306(12) 0.0393(13) 0.0088(10) 0.0183(11) 0.0116(10)
C24 0.0616(17) 0.0427(15) 0.0521(15) 0.0114(12) 0.0407(15) 0.0071(13)
C25 0.0333(12) 0.0307(11) 0.0395(13) -0.0003(9) 0.0097(10) 0.0019(9)
C26 0.0274(10) 0.0352(12) 0.0243(10) -0.0030(9) 0.0071(8) 0.0049(9)
C27 0.0446(14) 0.0472(15) 0.0198(10) -0.0054(9) 0.0108(9) 0.0067(11)
C28 0.0185(8) 0.0247(8) 0.0145(7) -0.0027(6) 0.0058(6) 0.0035(7)
C29 0.0187(8) 0.0218(8) 0.0148(7) -0.0019(6) 0.0052(6) 0.0015(6)
C30 0.0244(9) 0.0286(9) 0.0139(8) -0.0035(7) 0.0052(7) 0.0060(7)
C31 0.0263(9) 0.0320(9) 0.0167(8) -0.0043(6) 0.0062(7) 0.0099(7)
C32 0.0261(10) 0.0339(10) 0.0170(8) -0.0034(7) 0.0055(7) 0.0121(8)
C33 0.0222(8) 0.0285(9) 0.0144(7) -0.0024(6) 0.0055(6) 0.0065(7)
C34 0.0212(8) 0.0208(8) 0.0142(7) -0.0024(6) 0.0043(6) 0.0024(6)
C35 0.0449(14) 0.0453(15) 0.0489(15) -0.0068(12) 0.0258(11) -0.0104(11)
C36 0.0628(17) 0.0290(11) 0.0363(13) 0.0056(9) 0.0242(12) 0.0047(11)
C37 0.0611(17) 0.0385(13) 0.0241(11) -0.0052(9) 0.0195(11) -0.0041(12)
C38 0.0381(13) 0.0389(13) 0.0340(11) -0.0082(9) 0.0166(10) -0.0113(10)
C39 0.0260(10) 0.0391(12) 0.0315(11) -0.0047(9) 0.0022(9) 0.0054(9)
C40 0.0352(12) 0.0284(11) 0.0316(11) -0.0081(9) 0.0118(10) -0.0041(9)
C41 0.0380(10) 0.0443(11) 0.0242(9) -0.0101(8) 0.0096(8) 0.0187(9)
C42 0.0412(13) 0.060(3) 0.037(2) -0.0105(16) 0.0178(11) 0.0179(12)
C43 0.064(2) 0.062(2) 0.0267(12) -0.0100(11) 0.0133(12) 0.0310(19)
C44 0.0501(19) 0.0410(14) 0.0427(18) -0.0114(11) 0.0146(15) 0.0157(12)
C45 0.0277(9) 0.0378(10) 0.0140(7) -0.0036(7) 0.0042(6) 0.0147(8)
C46 0.0383(14) 0.0597(16) 0.0466(15) -0.0018(13) 0.0137(12) 0.0022(12)
C47 0.0347(13) 0.0664(17) 0.0429(15) 0.0013(13) 0.0114(11) 0.0178(13)
C48 0.0417(15) 0.091(2) 0.0362(13) -0.0240(14) 0.0071(11) -0.0019(15)
C49 0.103(3) 0.072(2) 0.0359(14) 0.0057(13) 0.0339(15) 0.007(2)
C50 0.0597(17) 0.0575(19) 0.0565(17) 0.0090(14) 0.0259(13) 0.0027(13)
C51 0.075(2) 0.0485(16) 0.064(2) 0.0092(14) 0.0341(18) 0.0184(15)
C43A 0.040(4) 0.048(4) 0.028(2) -0.007(2) 0.014(3) 0.021(3)
C44A 0.048(3) 0.050(3) 0.039(4) -0.015(2) 0.016(3) 0.011(2)
C42A 0.0384(19) 0.049(5) 0.031(3) -0.005(3) 0.0111(17) 0.020(2)
Sb1A 0.0249(7) 0.0254(8) 0.0160(7) 0.0024(7) 0.0097(6) 0.0091(7)
Sb1B 0.0246(8) 0.0267(8) 0.0170(8) 0.0018(7) 0.0110(7) 0.0083(7)
Sb2B 0.0229(8) 0.0199(8) 0.0148(8) -0.0004(7) 0.0079(7) 0.0045(7)
Sb2A 0.0234(8) 0.0201(8) 0.0149(7) -0.0002(7) 0.0078(7) 0.0059(7)

loop_
_atom_type_symbol
_atom_type_description
_atom_type_scat_dispersion_real
_atom_type_scat_dispersion_imag
_atom_type_scat_source
C C 0.0033 0.0016 'International Tables Vol C Tables 4.2.6.8 and 6.1.1.4'
H H 0.0000 0.0000 'International Tables Vol C Tables 4.2.6.8 and 6.1.1.4'
N N 0.0061 0.0033 'International Tables Vol C Tables 4.2.6.8 and 6.1.1.4'
Si Si 0.0817 0.0704 'International Tables Vol C Tables 4.2.6.8 and 6.1.1.4'
Sb Sb -0.5866 1.5461 'International Tables Vol C Tables 4.2.6.8 and 6.1.1.4'

loop_
_geom_angle_atom_site_label_1
_geom_angle_atom_site_label_2
_geom_angle_atom_site_label_3
_geom_angle
_geom_angle_site_symmetry_1
_geom_angle_site_symmetry_3
_geom_angle_publ_flag
N Sb1 Sb2 46.65(6) . . ?
N Sb1 C4 106.06(8) . . ?
C4 Sb1 Sb2 113.17(5) . . ?
N Sb2 Sb1 47.15(6) . . ?
N Sb2 C28 111.32(9) . . ?
C28 Sb2 Sb1 113.81(5) . . ?
N Si1 C1 107.62(14) . . ?
N Si1 C2 113.56(15) . . ?
N Si1 C3 110.77(13) . . ?
C2 Si1 C1 106.87(19) . . ?
C2 Si1 C3 109.08(15) . . ?
C3 Si1 C1 108.76(17) . . ?
C11 Si2 C10 106.85(11) . . ?
C11 Si2 C13 108.18(11) . . ?
C12 Si2 C10 109.99(11) . . ?
C12 Si2 C11 109.39(12) . . ?
C12 Si2 C13 107.88(12) . . ?
C13 Si2 C10 114.47(11) . . ?
C14 Si3 C10 109.57(11) . . ?
C15 Si3 C10 109.41(11) . . ?
C15 Si3 C14 108.20(14) . . ?
C16 Si3 C10 113.72(11) . . ?
C16 Si3 C14 107.05(14) . . ?
C16 Si3 C15 108.74(13) . . ?
C22 Si4 C21 111.04(11) . . ?
C23 Si4 C21 114.10(11) . . ?
C23 Si4 C22 106.85(14) . . ?
C23 Si4 C24 107.89(14) . . ?
C24 Si4 C21 107.03(12) . . ?
C24 Si4 C22 109.86(15) . . ?
C25 Si5 C21 108.21(11) . . ?
C25 Si5 C26 107.42(12) . . ?
C25 Si5 C27 108.90(13) . . ?
C26 Si5 C21 114.36(10) . . ?
C27 Si5 C21 107.98(11) . . ?
C27 Si5 C26 109.87(12) . . ?
C35 Si6 C34 110.79(12) . . ?
C35 Si6 C36 108.48(14) . . ?
C35 Si6 C37 106.37(14) . . ?
C36 Si6 C34 107.36(11) . . ?
C36 Si6 C37 108.69(13) . . ?
C37 Si6 C34 114.99(11) . . ?
C38 Si7 C34 110.19(10) . . ?
C39 Si7 C34 109.11(11) . . ?
C39 Si7 C38 108.16(13) . . ?
C40 Si7 C34 112.70(10) . . ?
C40 Si7 C38 106.68(12) . . ?
C40 Si7 C39 109.89(12) . . ?
C46 Si8 C45 107.01(12) . . ?
C47 Si8 C45 114.79(14) . . ?
C47 Si8 C46 107.65(16) . . ?
C47 Si8 C48 108.55(15) . . ?
C48 Si8 C45 109.09(13) . . ?
C48 Si8 C46 109.67(18) . . ?
C49 Si9 C45 109.20(15) . . ?
C49 Si9 C51 108.36(18) . . ?
C50 Si9 C45 107.50(13) . . ?
C50 Si9 C49 108.27(19) . . ?
C50 Si9 C51 108.72(18) . . ?
C51 Si9 C45 114.62(14) . . ?
Sb2 N Sb1 86.20(8) . . ?
Si1 N Sb1 127.34(13) . . ?
Si1 N Sb2 143.49(12) . . ?
Sb1B N Sb2B 114.9(6) . . ?
Sb2A N Sb1A 68.3(2) . . ?
Si1 C1 H1A 109.5 . . ?
Si1 C1 H1B 109.5 . . ?
Si1 C1 H1C 109.5 . . ?
H1A C1 H1B 109.5 . . ?
H1A C1 H1C 109.5 . . ?
H1B C1 H1C 109.5 . . ?
Si1 C2 H2A 109.5 . . ?
Si1 C2 H2B 109.5 . . ?
Si1 C2 H2C 109.5 . . ?
H2A C2 H2B 109.5 . . ?
H2A C2 H2C 109.5 . . ?
H2B C2 H2C 109.5 . . ?
Si1 C3 H3A 109.5 . . ?
Si1 C3 H3B 109.5 . . ?
Si1 C3 H3C 109.5 . . ?
H3A C3 H3B 109.5 . . ?
H3A C3 H3C 109.5 . . ?
H3B C3 H3C 109.5 . . ?
C5 C4 Sb1 127.37(14) . . ?
C5 C4 C9 118.56(17) . . ?
C5 C4 Sb1A 120.03(18) . . ?
C5 C4 Sb1B 117.4(3) . . ?
C9 C4 Sb1 114.05(13) . . ?
C9 C4 Sb1A 117.06(17) . . ?
C9 C4 Sb1B 120.8(3) . . ?
C4 C5 C10 123.30(17) . . ?
C6 C5 C4 119.62(18) . . ?
C6 C5 C10 116.97(17) . . ?
C5 C6 H6 118.7 . . ?
C7 C6 C5 122.51(18) . . ?
C7 C6 H6 118.7 . . ?
C6 C7 C8 117.20(19) . . ?
C6 C7 C17 122.62(19) . . ?
C8 C7 C17 120.18(18) . . ?
C7 C8 H8 118.7 . . ?
C9 C8 C7 122.56(18) . . ?
C9 C8 H8 118.7 . . ?
C4 C9 C21 123.56(17) . . ?
C8 C9 C4 119.53(17) . . ?
C8 C9 C21 116.89(17) . . ?
Si2 C10 Si3 117.24(11) . . ?
Si2 C10 H10 104.5 . . ?
Si3 C10 H10 104.5 . . ?
C5 C10 Si2 115.19(15) . . ?
C5 C10 Si3 109.47(15) . . ?
C5 C10 H10 104.5 . . ?
Si2 C11 H11A 109.5 . . ?
Si2 C11 H11B 109.5 . . ?
Si2 C11 H11C 109.5 . . ?
H11A C11 H11B 109.5 . . ?
H11A C11 H11C 109.5 . . ?
H11B C11 H11C 109.5 . . ?
Si2 C12 H12A 109.5 . . ?
Si2 C12 H12B 109.5 . . ?
Si2 C12 H12C 109.5 . . ?
H12A C12 H12B 109.5 . . ?
H12A C12 H12C 109.5 . . ?
H12B C12 H12C 109.5 . . ?
Si2 C13 H13A 109.5 . . ?
Si2 C13 H13B 109.5 . . ?
Si2 C13 H13C 109.5 . . ?
H13A C13 H13B 109.5 . . ?
H13A C13 H13C 109.5 . . ?
H13B C13 H13C 109.5 . . ?
Si3 C14 H14A 109.5 . . ?
Si3 C14 H14B 109.5 . . ?
Si3 C14 H14C 109.5 . . ?
H14A C14 H14B 109.5 . . ?
H14A C14 H14C 109.5 . . ?
H14B C14 H14C 109.5 . . ?
Si3 C15 H15A 109.5 . . ?
Si3 C15 H15B 109.5 . . ?
Si3 C15 H15C 109.5 . . ?
H15A C15 H15B 109.5 . . ?
H15A C15 H15C 109.5 . . ?
H15B C15 H15C 109.5 . . ?
Si3 C16 H16A 109.5 . . ?
Si3 C16 H16B 109.5 . . ?
Si3 C16 H16C 109.5 . . ?
H16A C16 H16B 109.5 . . ?
H16A C16 H16C 109.5 . . ?
H16B C16 H16C 109.5 . . ?
C7 C17 C20 108.7(2) . . ?
C18 C17 C7 112.60(19) . . ?
C18 C17 C19 108.6(2) . . ?
C18 C17 C20 108.4(2) . . ?
C19 C17 C7 108.9(2) . . ?
C19 C17 C20 109.6(2) . . ?
C17 C18 H18A 109.5 . . ?
C17 C18 H18B 109.5 . . ?
C17 C18 H18C 109.5 . . ?
H18A C18 H18B 109.5 . . ?
H18A C18 H18C 109.5 . . ?
H18B C18 H18C 109.5 . . ?
C17 C19 H19A 109.5 . . ?
C17 C19 H19B 109.5 . . ?
C17 C19 H19C 109.5 . . ?
H19A C19 H19B 109.5 . . ?
H19A C19 H19C 109.5 . . ?
H19B C19 H19C 109.5 . . ?
C17 C20 H20A 109.5 . . ?
C17 C20 H20B 109.5 . . ?
C17 C20 H20C 109.5 . . ?
H20A C20 H20B 109.5 . . ?
H20A C20 H20C 109.5 . . ?
H20B C20 H20C 109.5 . . ?
Si4 C21 H21 103.3 . . ?
Si5 C21 Si4 118.52(10) . . ?
Si5 C21 H21 103.3 . . ?
C9 C21 Si4 114.78(14) . . ?
C9 C21 Si5 111.25(14) . . ?
C9 C21 H21 103.3 . . ?
Si4 C22 H22A 109.5 . . ?
Si4 C22 H22B 109.5 . . ?
Si4 C22 H22C 109.5 . . ?
H22A C22 H22B 109.5 . . ?
H22A C22 H22C 109.5 . . ?
H22B C22 H22C 109.5 . . ?
Si4 C23 H23A 109.5 . . ?
Si4 C23 H23B 109.5 . . ?
Si4 C23 H23C 109.5 . . ?
H23A C23 H23B 109.5 . . ?
H23A C23 H23C 109.5 . . ?
H23B C23 H23C 109.5 . . ?
Si4 C24 H24A 109.5 . . ?
Si4 C24 H24B 109.5 . . ?
Si4 C24 H24C 109.5 . . ?
H24A C24 H24B 109.5 . . ?
H24A C24 H24C 109.5 . . ?
H24B C24 H24C 109.5 . . ?
Si5 C25 H25A 109.5 . . ?
Si5 C25 H25B 109.5 . . ?
Si5 C25 H25C 109.5 . . ?
H25A C25 H25B 109.5 . . ?
H25A C25 H25C 109.5 . . ?
H25B C25 H25C 109.5 . . ?
Si5 C26 H26A 109.5 . . ?
Si5 C26 H26B 109.5 . . ?
Si5 C26 H26C 109.5 . . ?
H26A C26 H26B 109.5 . . ?
H26A C26 H26C 109.5 . . ?
H26B C26 H26C 109.5 . . ?
Si5 C27 H27A 109.5 . . ?
Si5 C27 H27B 109.5 . . ?
Si5 C27 H27C 109.5 . . ?
H27A C27 H27B 109.5 . . ?
H27A C27 H27C 109.5 . . ?
H27B C27 H27C 109.5 . . ?
C29 C28 Sb2 126.76(14) . . ?
C29 C28 C33 118.73(18) . . ?
C29 C28 Sb2B 127.6(3) . . ?
C29 C28 Sb2A 126.4(3) . . ?
C33 C28 Sb2 113.97(14) . . ?
C33 C28 Sb2B 112.8(3) . . ?
C33 C28 Sb2A 112.2(2) . . ?
C28 C29 C34 123.89(18) . . ?
C30 C29 C28 119.25(18) . . ?
C30 C29 C34 116.86(17) . . ?
C29 C30 H30 118.6 . . ?
C31 C30 C29 122.71(19) . . ?
C31 C30 H30 118.6 . . ?
C30 C31 C41 122.34(19) . . ?
C32 C31 C30 117.19(19) . . ?
C32 C31 C41 120.5(2) . . ?
C31 C32 H32 118.7 . . ?
C31 C32 C33 122.7(2) . . ?
C33 C32 H32 118.7 . . ?
C28 C33 C45 124.04(18) . . ?
C32 C33 C28 119.40(18) . . ?
C32 C33 C45 116.53(18) . . ?
Si6 C34 H34 104.6 . . ?
Si7 C34 Si6 115.68(10) . . ?
Si7 C34 H34 104.6 . . ?
C29 C34 Si6 115.13(15) . . ?
C29 C34 Si7 110.83(14) . . ?
C29 C34 H34 104.6 . . ?
Si6 C35 H35A 109.5 . . ?
Si6 C35 H35B 109.5 . . ?
Si6 C35 H35C 109.5 . . ?
H35A C35 H35B 109.5 . . ?
H35A C35 H35C 109.5 . . ?
H35B C35 H35C 109.5 . . ?
Si6 C36 H36A 109.5 . . ?
Si6 C36 H36B 109.5 . . ?
Si6 C36 H36C 109.5 . . ?
H36A C36 H36B 109.5 . . ?
H36A C36 H36C 109.5 . . ?
H36B C36 H36C 109.5 . . ?
Si6 C37 H37A 109.5 . . ?
Si6 C37 H37B 109.5 . . ?
Si6 C37 H37C 109.5 . . ?
H37A C37 H37B 109.5 . . ?
H37A C37 H37C 109.5 . . ?
H37B C37 H37C 109.5 . . ?
Si7 C38 H38A 109.5 . . ?
Si7 C38 H38B 109.5 . . ?
Si7 C38 H38C 109.5 . . ?
H38A C38 H38B 109.5 . . ?
H38A C38 H38C 109.5 . . ?
H38B C38 H38C 109.5 . . ?
Si7 C39 H39A 109.5 . . ?
Si7 C39 H39B 109.5 . . ?
Si7 C39 H39C 109.5 . . ?
H39A C39 H39B 109.5 . . ?
H39A C39 H39C 109.5 . . ?
H39B C39 H39C 109.5 . . ?
Si7 C40 H40A 109.5 . . ?
Si7 C40 H40B 109.5 . . ?
Si7 C40 H40C 109.5 . . ?
H40A C40 H40B 109.5 . . ?
H40A C40 H40C 109.5 . . ?
H40B C40 H40C 109.5 . . ?
C31 C41 C44 107.7(2) . . ?
C31 C41 C43A 106.3(4) . . ?
C42 C41 C31 109.6(3) . . ?
C42 C41 C43 110.8(3) . . ?
C42 C41 C44 108.8(3) . . ?
C43 C41 C31 113.1(2) . . ?
C43 C41 C44 106.8(3) . . ?
C44A C41 C31 110.4(6) . . ?
C44A C41 C43A 104.0(8) . . ?
C44A C41 C42A 120.1(9) . . ?
C42A C41 C31 114.3(7) . . ?
C42A C41 C43A 99.4(9) . . ?
C41 C42 H42A 109.5 . . ?
C41 C42 H42B 109.5 . . ?
C41 C42 H42C 109.5 . . ?
H42A C42 H42B 109.5 . . ?
H42A C42 H42C 109.5 . . ?
H42B C42 H42C 109.5 . . ?
C41 C43 H43A 109.5 . . ?
C41 C43 H43B 109.5 . . ?
C41 C43 H43C 109.5 . . ?
H43A C43 H43B 109.5 . . ?
H43A C43 H43C 109.5 . . ?
H43B C43 H43C 109.5 . . ?
C41 C44 H44A 109.5 . . ?
C41 C44 H44B 109.5 . . ?
C41 C44 H44C 109.5 . . ?
H44A C44 H44B 109.5 . . ?
H44A C44 H44C 109.5 . . ?
H44B C44 H44C 109.5 . . ?
Si8 C45 H45 103.5 . . ?
Si9 C45 Si8 121.19(12) . . ?
Si9 C45 H45 103.5 . . ?
C33 C45 Si8 110.49(16) . . ?
C33 C45 Si9 112.36(17) . . ?
C33 C45 H45 103.5 . . ?
Si8 C46 H46A 109.5 . . ?
Si8 C46 H46B 109.5 . . ?
Si8 C46 H46C 109.5 . . ?
H46A C46 H46B 109.5 . . ?
H46A C46 H46C 109.5 . . ?
H46B C46 H46C 109.5 . . ?
Si8 C47 H47A 109.5 . . ?
Si8 C47 H47B 109.5 . . ?
Si8 C47 H47C 109.5 . . ?
H47A C47 H47B 109.5 . . ?
H47A C47 H47C 109.5 . . ?
H47B C47 H47C 109.5 . . ?
Si8 C48 H48A 109.5 . . ?
Si8 C48 H48B 109.5 . . ?
Si8 C48 H48C 109.5 . . ?
H48A C48 H48B 109.5 . . ?
H48A C48 H48C 109.5 . . ?
H48B C48 H48C 109.5 . . ?
Si9 C49 H49A 109.5 . . ?
Si9 C49 H49B 109.5 . . ?
Si9 C49 H49C 109.5 . . ?
H49A C49 H49B 109.5 . . ?
H49A C49 H49C 109.5 . . ?
H49B C49 H49C 109.5 . . ?
Si9 C50 H50A 109.5 . . ?
Si9 C50 H50B 109.5 . . ?
Si9 C50 H50C 109.5 . . ?
H50A C50 H50B 109.5 . . ?
H50A C50 H50C 109.5 . . ?
H50B C50 H50C 109.5 . . ?
Si9 C51 H51A 109.5 . . ?
Si9 C51 H51B 109.5 . . ?
Si9 C51 H51C 109.5 . . ?
H51A C51 H51B 109.5 . . ?
H51A C51 H51C 109.5 . . ?
H51B C51 H51C 109.5 . . ?
C41 C43A H43D 109.5 . . ?
C41 C43A H43E 109.5 . . ?
C41 C43A H43F 109.5 . . ?
H43D C43A H43E 109.5 . . ?
H43D C43A H43F 109.5 . . ?
H43E C43A H43F 109.5 . . ?
C41 C44A H44D 109.5 . . ?
C41 C44A H44E 109.5 . . ?
C41 C44A H44F 109.5 . . ?
H44D C44A H44E 109.5 . . ?
H44D C44A H44F 109.5 . . ?
H44E C44A H44F 109.5 . . ?
C41 C42A H42D 109.5 . . ?
C41 C42A H42E 109.5 . . ?
C41 C42A H42F 109.5 . . ?
H42D C42A H42E 109.5 . . ?
H42D C42A H42F 109.5 . . ?
H42E C42A H42F 109.5 . . ?
N Sb1A Sb2A 52.7(2) . . ?
C4 Sb1A N 90.1(2) . . ?
C4 Sb1A Sb2A 116.7(3) . . ?
N Sb1B C4 138.1(6) . . ?
N Sb1B Sb2B 33.6(3) . . ?
C4 Sb1B Sb2B 127.9(4) . . ?
N Sb2B C28 133.2(6) . . ?
N Sb2B Sb1B 31.5(3) . . ?
C28 Sb2B Sb1B 127.7(4) . . ?
N Sb2A Sb1A 59.0(2) . . ?
C28 Sb2A N 100.7(4) . . ?
C28 Sb2A Sb1A 112.7(4) . . ?

loop_
_geom_bond_atom_site_label_1
_geom_bond_atom_site_label_2
_geom_bond_distance
_geom_bond_site_symmetry_2
_geom_bond_publ_flag
Sb1 Sb2 2.8130(3) . ?
Sb1 N 2.067(2) . ?
Sb1 C4 2.1833(19) . ?
Sb2 N 2.050(2) . ?
Sb2 C28 2.189(2) . ?
Si1 N 1.722(2) . ?
Si1 C1 1.870(4) . ?
Si1 C2 1.861(3) . ?
Si1 C3 1.867(3) . ?
Si2 C10 1.893(2) . ?
Si2 C11 1.875(2) . ?
Si2 C12 1.873(3) . ?
Si2 C13 1.878(2) . ?
Si3 C10 1.904(2) . ?
Si3 C14 1.872(3) . ?
Si3 C15 1.869(3) . ?
Si3 C16 1.868(3) . ?
Si4 C21 1.905(2) . ?
Si4 C22 1.874(3) . ?
Si4 C23 1.870(3) . ?
Si4 C24 1.870(3) . ?
Si5 C21 1.889(2) . ?
Si5 C25 1.869(3) . ?
Si5 C26 1.874(2) . ?
Si5 C27 1.874(2) . ?
Si6 C34 1.903(2) . ?
Si6 C35 1.868(3) . ?
Si6 C36 1.872(3) . ?
Si6 C37 1.878(3) . ?
Si7 C34 1.901(2) . ?
Si7 C38 1.873(3) . ?
Si7 C39 1.872(2) . ?
Si7 C40 1.872(2) . ?
Si8 C45 1.902(3) . ?
Si8 C46 1.872(3) . ?
Si8 C47 1.862(3) . ?
Si8 C48 1.871(3) . ?
Si9 C45 1.894(3) . ?
Si9 C49 1.868(3) . ?
Si9 C50 1.858(4) . ?
Si9 C51 1.870(3) . ?
N Sb1A 2.543(6) . ?
N Sb1B 1.584(9) . ?
N Sb2B 1.679(9) . ?
N Sb2A 2.358(9) . ?
C1 H1A 0.9800 . ?
C1 H1B 0.9800 . ?
C1 H1C 0.9800 . ?
C2 H2A 0.9800 . ?
C2 H2B 0.9800 . ?
C2 H2C 0.9800 . ?
C3 H3A 0.9800 . ?
C3 H3B 0.9800 . ?
C3 H3C 0.9800 . ?
C4 C5 1.414(3) . ?
C4 C9 1.419(3) . ?
C4 Sb1A 2.245(5) . ?
C4 Sb1B 2.049(8) . ?
C5 C6 1.403(3) . ?
C5 C10 1.511(3) . ?
C6 H6 0.9500 . ?
C6 C7 1.388(3) . ?
C7 C8 1.400(3) . ?
C7 C17 1.532(3) . ?
C8 H8 0.9500 . ?
C8 C9 1.396(3) . ?
C9 C21 1.523(3) . ?
C10 H10 1.0000 . ?
C11 H11A 0.9800 . ?
C11 H11B 0.9800 . ?
C11 H11C 0.9800 . ?
C12 H12A 0.9800 . ?
C12 H12B 0.9800 . ?
C12 H12C 0.9800 . ?
C13 H13A 0.9800 . ?
C13 H13B 0.9800 . ?
C13 H13C 0.9800 . ?
C14 H14A 0.9800 . ?
C14 H14B 0.9800 . ?
C14 H14C 0.9800 . ?
C15 H15A 0.9800 . ?
C15 H15B 0.9800 . ?
C15 H15C 0.9800 . ?
C16 H16A 0.9800 . ?
C16 H16B 0.9800 . ?
C16 H16C 0.9800 . ?
C17 C18 1.522(3) . ?
C17 C19 1.531(4) . ?
C17 C20 1.533(4) . ?
C18 H18A 0.9800 . ?
C18 H18B 0.9800 . ?
C18 H18C 0.9800 . ?
C19 H19A 0.9800 . ?
C19 H19B 0.9800 . ?
C19 H19C 0.9800 . ?
C20 H20A 0.9800 . ?
C20 H20B 0.9800 . ?
C20 H20C 0.9800 . ?
C21 H21 1.0000 . ?
C22 H22A 0.9800 . ?
C22 H22B 0.9800 . ?
C22 H22C 0.9800 . ?
C23 H23A 0.9800 . ?
C23 H23B 0.9800 . ?
C23 H23C 0.9800 . ?
C24 H24A 0.9800 . ?
C24 H24B 0.9800 . ?
C24 H24C 0.9800 . ?
C25 H25A 0.9800 . ?
C25 H25B 0.9800 . ?
C25 H25C 0.9800 . ?
C26 H26A 0.9800 . ?
C26 H26B 0.9800 . ?
C26 H26C 0.9800 . ?
C27 H27A 0.9800 . ?
C27 H27B 0.9800 . ?
C27 H27C 0.9800 . ?
C28 C29 1.416(3) . ?
C28 C33 1.420(3) . ?
C28 Sb2B 2.131(9) . ?
C28 Sb2A 2.186(11) . ?
C29 C30 1.398(3) . ?
C29 C34 1.511(3) . ?
C30 H30 0.9500 . ?
C30 C31 1.395(3) . ?
C31 C32 1.390(3) . ?
C31 C41 1.528(3) . ?
C32 H32 0.9500 . ?
C32 C33 1.396(3) . ?
C33 C45 1.524(3) . ?
C34 H34 1.0000 . ?
C35 H35A 0.9800 . ?
C35 H35B 0.9800 . ?
C35 H35C 0.9800 . ?
C36 H36A 0.9800 . ?
C36 H36B 0.9800 . ?
C36 H36C 0.9800 . ?
C37 H37A 0.9800 . ?
C37 H37B 0.9800 . ?
C37 H37C 0.9800 . ?
C38 H38A 0.9800 . ?
C38 H38B 0.9800 . ?
C38 H38C 0.9800 . ?
C39 H39A 0.9800 . ?
C39 H39B 0.9800 . ?
C39 H39C 0.9800 . ?
C40 H40A 0.9800 . ?
C40 H40B 0.9800 . ?
C40 H40C 0.9800 . ?
C41 C42 1.508(5) . ?
C41 C43 1.516(4) . ?
C41 C44 1.575(5) . ?
C41 C43A 1.669(12) . ?
C41 C44A 1.461(12) . ?
C41 C42A 1.525(12) . ?
C42 H42A 0.9800 . ?
C42 H42B 0.9800 . ?
C42 H42C 0.9800 . ?
C43 H43A 0.9800 . ?
C43 H43B 0.9800 . ?
C43 H43C 0.9800 . ?
C44 H44A 0.9800 . ?
C44 H44B 0.9800 . ?
C44 H44C 0.9800 . ?
C45 H45 1.0000 . ?
C46 H46A 0.9800 . ?
C46 H46B 0.9800 . ?
C46 H46C 0.9800 . ?
C47 H47A 0.9800 . ?
C47 H47B 0.9800 . ?
C47 H47C 0.9800 . ?
C48 H48A 0.9800 . ?
C48 H48B 0.9800 . ?
C48 H48C 0.9800 . ?
C49 H49A 0.9800 . ?
C49 H49B 0.9800 . ?
C49 H49C 0.9800 . ?
C50 H50A 0.9800 . ?
C50 H50B 0.9800 . ?
C50 H50C 0.9800 . ?
C51 H51A 0.9800 . ?
C51 H51B 0.9800 . ?
C51 H51C 0.9800 . ?
C43A H43D 0.9800 . ?
C43A H43E 0.9800 . ?
C43A H43F 0.9800 . ?
C44A H44D 0.9800 . ?
C44A H44E 0.9800 . ?
C44A H44F 0.9800 . ?
C42A H42D 0.9800 . ?
C42A H42E 0.9800 . ?
C42A H42F 0.9800 . ?
Sb1A Sb2A 2.756(7) . ?
Sb1B Sb2B 2.751(7) . ?

loop_
_geom_torsion_atom_site_label_1
_geom_torsion_atom_site_label_2
_geom_torsion_atom_site_label_3
_geom_torsion_atom_site_label_4
_geom_torsion
_geom_torsion_site_symmetry_1
_geom_torsion_site_symmetry_2
_geom_torsion_site_symmetry_3
_geom_torsion_site_symmetry_4
_geom_torsion_publ_flag
Sb1 C4 C5 C6 -179.52(16) . . . . ?
Sb1 C4 C5 C10 -3.3(3) . . . . ?
Sb1 C4 C9 C8 178.87(15) . . . . ?
Sb1 C4 C9 C21 0.4(3) . . . . ?
Sb2 C28 C29 C30 -172.39(16) . . . . ?
Sb2 C28 C29 C34 6.7(3) . . . . ?
Sb2 C28 C33 C32 173.24(18) . . . . ?
Sb2 C28 C33 C45 -8.5(3) . . . . ?
C1 Si1 N Sb1 34.8(2) . . . . ?
C1 Si1 N Sb2 -172.3(2) . . . . ?
C2 Si1 N Sb1 -83.3(2) . . . . ?
C2 Si1 N Sb2 69.7(3) . . . . ?
C3 Si1 N Sb1 153.56(17) . . . . ?
C3 Si1 N Sb2 -53.5(3) . . . . ?
C4 C5 C6 C7 1.5(3) . . . . ?
C4 C5 C10 Si2 122.10(19) . . . . ?
C4 C5 C10 Si3 -103.3(2) . . . . ?
C4 C9 C21 Si4 -117.22(19) . . . . ?
C4 C9 C21 Si5 104.7(2) . . . . ?
C5 C4 C9 C8 0.4(3) . . . . ?
C5 C4 C9 C21 -178.07(19) . . . . ?
C5 C6 C7 C8 -0.8(3) . . . . ?
C5 C6 C7 C17 178.0(2) . . . . ?
C6 C5 C10 Si2 -61.6(2) . . . . ?
C6 C5 C10 Si3 73.0(2) . . . . ?
C6 C7 C8 C9 -0.1(3) . . . . ?
C6 C7 C17 C18 1.8(4) . . . . ?
C6 C7 C17 C19 122.4(3) . . . . ?
C6 C7 C17 C20 -118.3(3) . . . . ?
C7 C8 C9 C4 0.3(3) . . . . ?
C7 C8 C9 C21 178.9(2) . . . . ?
C8 C7 C17 C18 -179.4(3) . . . . ?
C8 C7 C17 C19 -58.9(3) . . . . ?
C8 C7 C17 C20 60.5(3) . . . . ?
C8 C9 C21 Si4 64.3(2) . . . . ?
C8 C9 C21 Si5 -73.8(2) . . . . ?
C9 C4 C5 C6 -1.2(3) . . . . ?
C9 C4 C5 C10 174.93(19) . . . . ?
C10 C5 C6 C7 -174.9(2) . . . . ?
C11 Si2 C10 Si3 85.09(14) . . . . ?
C11 Si2 C10 C5 -143.89(16) . . . . ?
C12 Si2 C10 Si3 -156.27(13) . . . . ?
C12 Si2 C10 C5 -25.26(19) . . . . ?
C13 Si2 C10 Si3 -34.64(16) . . . . ?
C13 Si2 C10 C5 96.38(17) . . . . ?
C17 C7 C8 C9 -179.0(2) . . . . ?
C25 Si5 C21 Si4 173.41(13) . . . . ?
C25 Si5 C21 C9 -50.26(17) . . . . ?
C26 Si5 C21 Si4 -66.93(15) . . . . ?
C26 Si5 C21 C9 69.40(17) . . . . ?
C27 Si5 C21 Si4 55.69(15) . . . . ?
C27 Si5 C21 C9 -167.98(15) . . . . ?
C28 C29 C30 C31 0.4(3) . . . . ?
C28 C29 C34 Si6 125.98(19) . . . . ?
C28 C29 C34 Si7 -100.3(2) . . . . ?
C28 C33 C45 Si8 -109.0(2) . . . . ?
C28 C33 C45 Si9 112.2(2) . . . . ?
C29 C28 C33 C32 1.1(3) . . . . ?
C29 C28 C33 C45 179.3(2) . . . . ?
C29 C30 C31 C32 0.8(4) . . . . ?
C29 C30 C31 C41 179.8(2) . . . . ?
C30 C29 C34 Si6 -54.9(2) . . . . ?
C30 C29 C34 Si7 78.8(2) . . . . ?
C30 C31 C32 C33 -1.1(4) . . . . ?
C30 C31 C41 C42 129.4(3) . . . . ?
C30 C31 C41 C43 5.3(4) . . . . ?
C30 C31 C41 C44 -112.5(3) . . . . ?
C30 C31 C41 C43A 43.0(6) . . . . ?
C30 C31 C41 C44A -69.3(7) . . . . ?
C30 C31 C41 C42A 151.6(8) . . . . ?
C31 C32 C33 C28 0.2(4) . . . . ?
C31 C32 C33 C45 -178.2(2) . . . . ?
C32 C31 C41 C42 -51.6(4) . . . . ?
C32 C31 C41 C43 -175.8(3) . . . . ?
C32 C31 C41 C44 66.5(3) . . . . ?
C32 C31 C41 C43A -138.1(6) . . . . ?
C32 C31 C41 C44A 109.7(7) . . . . ?
C32 C31 C41 C42A -29.4(9) . . . . ?
C32 C33 C45 Si8 69.2(2) . . . . ?
C32 C33 C45 Si9 -69.5(2) . . . . ?
C33 C28 C29 C30 -1.3(3) . . . . ?
C33 C28 C29 C34 177.8(2) . . . . ?
C34 C29 C30 C31 -178.8(2) . . . . ?
C41 C31 C32 C33 179.9(2) . . . . ?
C49 Si9 C45 Si8 64.6(2) . . . . ?
C49 Si9 C45 C33 -161.7(2) . . . . ?
C50 Si9 C45 Si8 -178.15(16) . . . . ?
C50 Si9 C45 C33 -44.4(2) . . . . ?
C51 Si9 C45 Si8 -57.2(2) . . . . ?
C51 Si9 C45 C33 76.6(2) . . . . ?
Sb1A C4 C5 C6 -157.2(2) . . . . ?
Sb1A C4 C5 C10 19.0(3) . . . . ?
Sb1A C4 C9 C8 157.0(3) . . . . ?
Sb1A C4 C9 C21 -21.4(3) . . . . ?
Sb1B N Sb2B C28 94.1(9) . . . . ?
Sb1B C4 C5 C6 158.6(4) . . . . ?
Sb1B C4 C5 C10 -25.3(4) . . . . ?
Sb1B C4 C9 C8 -158.7(4) . . . . ?
Sb1B C4 C9 C21 22.8(5) . . . . ?
Sb2B N Sb1B C4 89.1(10) . . . . ?
Sb2B C28 C29 C30 167.3(5) . . . . ?
Sb2B C28 C29 C34 -13.6(5) . . . . ?
Sb2B C28 C33 C32 -169.2(4) . . . . ?
Sb2B C28 C33 C45 9.1(5) . . . . ?
Sb2A C28 C29 C30 -161.4(3) . . . . ?
Sb2A C28 C29 C34 17.6(4) . . . . ?
Sb2A C28 C33 C32 163.9(3) . . . . ?
Sb2A C28 C33 C45 -17.9(4) . . . . ?
